data_4089144
loop_
_publ_author_name
'Zaitsev, Kirill V.'
'Lam, Kevin'
'Zhanabil, Zhaisan'
'Suleimen, Yerlan'
'Kharcheva, Anastasia V.'
'Tafeenko, Viktor A.'
'Oprunenko, Yuri F.'
'Poleshchuk, Oleg Kh.'
'Lermontova, Elmira Kh.'
'Churakov, Andrei V.'

_publ_section_title
;
 Oligogermanes Containing Only Electron-Withdrawing Substituents:
 Synthesis and Properties
;
_journal_issue 2
_journal_name_full Organometallics
_journal_page_first 298
_journal_paper_doi 10.1021/acs.organomet.6b00767
_journal_volume 36
_journal_year 2016
_chemical_formula_moiety 'C36 H24 F6 Ge2'
_chemical_formula_sum 'C36 H24 F6 Ge2'
_chemical_formula_weight 715.73
_space_group_IT_number 14
_space_group_name_Hall '-P 2ybc'
_space_group_name_H-M_alt 'P 1 21/c 1'
_symmetry_cell_setting monoclinic
_symmetry_space_group_name_Hall '-P 2ybc'
_symmetry_space_group_name_H-M 'P 1 21/c 1'
_atom_sites_solution_hydrogens geom
_atom_sites_solution_primary direct
_atom_sites_solution_secondary difmap
_audit_creation_method SHELXL-97
_cell_angle_alpha 90.00
_cell_angle_beta 108.005(3)
_cell_angle_gamma 90.00
_cell_formula_units_Z 2
_cell_length_a 8.5350(15)
_cell_length_b 18.144(3)
_cell_length_c 10.3620(18)
_cell_measurement_reflns_used 3662
_cell_measurement_temperature 180(2)
_cell_measurement_theta_max 24.767
_cell_measurement_theta_min 2.245
_cell_volume 1526.1(5)
_computing_cell_refinement 'SAINT (Bruker, 2008)'
_computing_data_collection '<i>APEX2</i> (Bruker, 2008)'
_computing_data_reduction 'SAINT (Bruker, 2008)'
_computing_molecular_graphics 'SHELXTL (Sheldrick, 2008)'
_computing_publication_material 'SHELXTL (Sheldrick, 2008)'
_computing_structure_refinement 'SHELXTL (Sheldrick, 2008)'
_computing_structure_solution 'SHELXTL (Sheldrick, 2008)'
_diffrn_ambient_temperature 180(2)
_diffrn_measured_fraction_theta_full 1.000
_diffrn_measured_fraction_theta_max 1.000
_diffrn_measurement_device_type 'Bruker SMART APEX II'
_diffrn_measurement_method \w
_diffrn_radiation_monochromator graphite
_diffrn_radiation_source 'fine-focus sealed tube'
_diffrn_radiation_type MoK\a
_diffrn_radiation_wavelength 0.71073
_diffrn_reflns_av_R_equivalents 0.0370
_diffrn_reflns_av_sigmaI/netI 0.0311
_diffrn_reflns_limit_h_max 10
_diffrn_reflns_limit_h_min -10
_diffrn_reflns_limit_k_max 23
_diffrn_reflns_limit_k_min -23
_diffrn_reflns_limit_l_max 13
_diffrn_reflns_limit_l_min -13
_diffrn_reflns_number 14455
_diffrn_reflns_theta_full 27.00
_diffrn_reflns_theta_max 27.00
_diffrn_reflns_theta_min 2.24
_diffrn_standards_decay_% 0
_exptl_absorpt_coefficient_mu 2.031
_exptl_absorpt_correction_T_max 0.8544
_exptl_absorpt_correction_T_min 0.7504
_exptl_absorpt_correction_type multi-scan
_exptl_absorpt_process_details 'SADABS (Bruker, 2008)'
_exptl_crystal_colour colourless
_exptl_crystal_density_diffrn 1.558
_exptl_crystal_density_method 'not measured'
_exptl_crystal_description block
_exptl_crystal_F_000 716
_exptl_crystal_size_max 0.15
_exptl_crystal_size_mid 0.11
_exptl_crystal_size_min 0.08
_refine_diff_density_max 2.526
_refine_diff_density_min -0.395
_refine_diff_density_rms 0.096
_refine_ls_extinction_method none
_refine_ls_goodness_of_fit_ref 1.030
_refine_ls_hydrogen_treatment constr
_refine_ls_matrix_type full
_refine_ls_number_parameters 251
_refine_ls_number_reflns 3332
_refine_ls_number_restraints 42
_refine_ls_restrained_S_all 1.029
_refine_ls_R_factor_all 0.0558
_refine_ls_R_factor_gt 0.0447
_refine_ls_shift/su_max 0.000
_refine_ls_shift/su_mean 0.000
_refine_ls_structure_factor_coef Fsqd
_refine_ls_weighting_details 'calc w=1/[\s^2^(Fo^2^)+(0.0639P)^2^+3.0444P] where P=(Fo^2^+2Fc^2^)/3'
_refine_ls_weighting_scheme calc
_refine_ls_wR_factor_gt 0.1154
_refine_ls_wR_factor_ref 0.1219
_reflns_number_gt 2764
_reflns_number_total 3332
_reflns_threshold_expression I>2\s(I)
_cod_data_source_file om6b00767_si_002.cif
_cod_data_source_block 5
_cod_original_sg_symbol_H-M 'P 21/c'
_cod_database_code 4089144

loop_
_symmetry_equiv_pos_as_xyz
'x, y, z'
'-x, y+1/2, -z+1/2'
'-x, -y, -z'
'x, -y-1/2, z-1/2'

loop_
_atom_site_label
_atom_site_type_symbol
_atom_site_fract_x
_atom_site_fract_y
_atom_site_fract_z
_atom_site_U_iso_or_equiv
_atom_site_adp_type
_atom_site_occupancy
_atom_site_symmetry_multiplicity
_atom_site_calc_flag
_atom_site_refinement_flags
_atom_site_disorder_assembly
_atom_site_disorder_group
Ge1 Ge 0.43745(4) 0.560445(19) 0.47747(3) 0.02358(14) Uani 1 1 d . . .
F1 F 0.9085(4) 0.77594(18) 0.3442(3) 0.0728(9) Uani 1 1 d . . .
F2 F 0.2832(4) 0.69584(18) 0.9596(3) 0.0693(9) Uani 1 1 d . . .
F3 F -0.2008(6) 0.5570(3) 0.0154(5) 0.0638(15) Uani 0.65 1 d P A 1
F3A F -0.2089(12) 0.5241(5) 0.0183(10) 0.046(3) Uiso 0.35 1 d P B 2
C1 C 0.5987(8) 0.6293(4) 0.4341(8) 0.0261(8) Uani 0.54 1 d PG C 1
C2 C 0.6957(8) 0.6057(3) 0.3562(7) 0.036(2) Uani 0.54 1 d PG C 1
H2A H 0.6885 0.5562 0.3251 0.043 Uiso 0.54 1 calc PR C 1
C3 C 0.8031(7) 0.6547(4) 0.3238(7) 0.037(2) Uani 0.54 1 d PG C 1
H3A H 0.8694 0.6386 0.2706 0.045 Uiso 0.54 1 calc PR C 1
C4 C 0.8136(8) 0.7271(4) 0.3693(8) 0.0402(12) Uani 0.54 1 d PG C 1
C5 C 0.7166(11) 0.7506(3) 0.4472(8) 0.042(3) Uani 0.54 1 d PG C 1
H5A H 0.7238 0.8002 0.4783 0.050 Uiso 0.54 1 calc PR C 1
C6 C 0.6091(11) 0.7017(4) 0.4796(7) 0.035(2) Uani 0.54 1 d PG C 1
H6A H 0.5428 0.7178 0.5328 0.042 Uiso 0.54 1 calc PR C 1
C1A C 0.5793(10) 0.6301(5) 0.4343(8) 0.0261(8) Uani 0.46 1 d PG C 2
C2A C 0.6250(10) 0.6229(4) 0.3173(8) 0.039(2) Uani 0.46 1 d PG C 2
H2AA H 0.5825 0.5835 0.2561 0.046 Uiso 0.46 1 calc PR C 2
C3A C 0.7329(10) 0.6735(5) 0.2897(8) 0.045(3) Uani 0.46 1 d PG C 2
H3AA H 0.7641 0.6685 0.2097 0.054 Uiso 0.46 1 calc PR C 2
C4A C 0.7950(11) 0.7312(5) 0.3791(9) 0.0402(12) Uani 0.46 1 d PG C 2
C5A C 0.7493(15) 0.7383(5) 0.4961(7) 0.047(4) Uani 0.46 1 d PG C 2
H5AA H 0.7917 0.7778 0.5572 0.057 Uiso 0.46 1 calc PR C 2
C6A C 0.6414(14) 0.6878(6) 0.5237(6) 0.034(3) Uani 0.46 1 d PG C 2
H6AA H 0.6102 0.6927 0.6037 0.041 Uiso 0.46 1 calc PR C 2
C11 C 0.3849(19) 0.5984(6) 0.6288(11) 0.021(2) Uani 0.54 1 d PGU C 1
C12 C 0.2460(18) 0.6427(7) 0.6048(12) 0.030(3) Uani 0.54 1 d PGU C 1
H12A H 0.1760 0.6501 0.5147 0.036 Uiso 0.54 1 calc PR C 1
C13 C 0.2095(15) 0.6762(7) 0.7128(16) 0.038(3) Uani 0.54 1 d PGU C 1
H13A H 0.1145 0.7065 0.6964 0.045 Uiso 0.54 1 calc PR C 1
C14 C 0.3118(15) 0.6653(7) 0.8447(14) 0.031(2) Uani 0.54 1 d PGU C 1
C15 C 0.4507(14) 0.6210(6) 0.8687(11) 0.040(3) Uani 0.54 1 d PGU C 1
H15A H 0.5207 0.6135 0.9588 0.048 Uiso 0.54 1 calc PR C 1
C16 C 0.4873(14) 0.5875(6) 0.7607(13) 0.028(3) Uani 0.54 1 d PGU C 1
H16A H 0.5822 0.5572 0.7771 0.034 Uiso 0.54 1 calc PR C 1
C11A C 0.380(2) 0.5995(8) 0.6433(13) 0.036(5) Uani 0.46 1 d PG C 2
C12A C 0.264(2) 0.6554(9) 0.6250(14) 0.031(3) Uani 0.46 1 d PG C 2
H12B H 0.2061 0.6723 0.5362 0.037 Uiso 0.46 1 calc PR C 2
C13A C 0.231(2) 0.6866(8) 0.7367(19) 0.039(4) Uani 0.46 1 d PG C 2
H13B H 0.1518 0.7248 0.7242 0.047 Uiso 0.46 1 calc PR C 2
C14A C 0.315(2) 0.6619(8) 0.8667(16) 0.060(6) Uani 0.46 1 d PG C 2
C15A C 0.4316(18) 0.6060(7) 0.8850(12) 0.027(3) Uani 0.46 1 d PG C 2
H15B H 0.4891 0.5892 0.9739 0.032 Uiso 0.46 1 calc PR C 2
C16A C 0.4639(18) 0.5749(7) 0.7733(15) 0.024(3) Uani 0.46 1 d PG C 2
H16B H 0.5433 0.5367 0.7858 0.029 Uiso 0.46 1 calc PR C 2
C21 C 0.2369(8) 0.5578(5) 0.3277(7) 0.025(2) Uani 0.65 1 d PG A 1
C22 C 0.2156(6) 0.6058(4) 0.2191(7) 0.0352(18) Uani 0.65 1 d PG A 1
H22A H 0.3012 0.6390 0.2178 0.042 Uiso 0.65 1 calc PR A 1
C23 C 0.0691(7) 0.6053(3) 0.1124(5) 0.0358(15) Uani 0.65 1 d PG A 1
H23A H 0.0545 0.6381 0.0382 0.043 Uiso 0.65 1 calc PR A 1
C24 C -0.0562(6) 0.5567(4) 0.1143(5) 0.0386(16) Uani 0.65 1 d PG A 1
C25 C -0.0349(8) 0.5087(4) 0.2229(7) 0.052(2) Uani 0.65 1 d PG A 1
H25A H -0.1205 0.4755 0.2242 0.063 Uiso 0.65 1 calc PR A 1
C26 C 0.1117(10) 0.5092(5) 0.3296(7) 0.043(3) Uani 0.65 1 d PG A 1
H26A H 0.1263 0.4764 0.4038 0.052 Uiso 0.65 1 calc PR A 1
C21A C 0.2249(16) 0.5496(10) 0.3237(13) 0.034(6) Uiso 0.35 1 d PG B 2
C22A C 0.1893(14) 0.5928(7) 0.2074(13) 0.017(3) Uiso 0.35 1 d PG B 2
H22B H 0.2660 0.6288 0.1984 0.021 Uiso 0.35 1 calc PR B 2
C23A C 0.0413(15) 0.5833(5) 0.1043(9) 0.024(3) Uiso 0.35 1 d PG B 2
H23B H 0.0170 0.6128 0.0248 0.029 Uiso 0.35 1 calc PR B 2
C24A C -0.0710(12) 0.5306(5) 0.1174(11) 0.030(3) Uiso 0.35 1 d PG B 2
C25A C -0.0354(15) 0.4875(6) 0.2337(13) 0.029(3) Uiso 0.35 1 d PG B 2
H25B H -0.1122 0.4515 0.2427 0.035 Uiso 0.35 1 calc PR B 2
C26A C 0.113(2) 0.4970(9) 0.3369(12) 0.034(4) Uiso 0.35 1 d PG B 2
H26B H 0.1369 0.4674 0.4164 0.040 Uiso 0.35 1 calc PR B 2

loop_
_atom_site_aniso_label
_atom_site_aniso_U_11
_atom_site_aniso_U_22
_atom_site_aniso_U_33
_atom_site_aniso_U_23
_atom_site_aniso_U_13
_atom_site_aniso_U_12
Ge1 0.0235(2) 0.0235(2) 0.0225(2) 0.00029(14) 0.00530(14) 0.00210(14)
F1 0.081(2) 0.073(2) 0.075(2) -0.0093(16) 0.0380(17) -0.0480(17)
F2 0.088(2) 0.081(2) 0.0487(16) -0.0231(15) 0.0361(16) 0.0172(17)
F3 0.033(2) 0.070(4) 0.060(3) -0.002(3) -0.0267(19) 0.007(2)
C1 0.022(2) 0.0275(17) 0.0282(17) 0.0019(14) 0.0077(16) -0.0009(15)
C2 0.050(5) 0.025(4) 0.034(5) -0.005(3) 0.014(4) 0.000(4)
C3 0.035(5) 0.042(5) 0.041(5) -0.008(4) 0.021(4) 0.001(4)
C4 0.038(3) 0.042(2) 0.044(3) -0.003(2) 0.019(2) -0.015(2)
C5 0.037(5) 0.028(4) 0.065(7) -0.011(5) 0.020(5) -0.013(4)
C6 0.036(5) 0.035(5) 0.042(6) -0.007(4) 0.024(5) 0.000(4)
C1A 0.022(2) 0.0275(17) 0.0282(17) 0.0019(14) 0.0077(16) -0.0009(15)
C2A 0.063(7) 0.025(5) 0.037(6) -0.005(4) 0.028(5) -0.009(5)
C3A 0.051(7) 0.046(6) 0.055(7) -0.004(5) 0.041(6) 0.000(5)
C4A 0.038(3) 0.042(2) 0.044(3) -0.003(2) 0.019(2) -0.015(2)
C5A 0.063(9) 0.044(6) 0.034(6) -0.002(5) 0.014(6) -0.022(6)
C6A 0.039(6) 0.039(6) 0.022(5) 0.003(4) 0.005(4) -0.013(5)
C11 0.028(5) 0.018(5) 0.019(4) 0.005(3) 0.010(4) 0.005(4)
C12 0.034(4) 0.030(5) 0.027(5) -0.007(4) 0.012(4) 0.004(4)
C13 0.044(5) 0.038(5) 0.031(5) -0.007(5) 0.011(4) 0.013(4)
C14 0.041(4) 0.039(4) 0.022(3) -0.012(3) 0.021(3) 0.008(3)
C15 0.045(5) 0.049(6) 0.027(5) 0.004(4) 0.015(4) 0.001(5)
C16 0.031(5) 0.030(4) 0.028(5) 0.000(4) 0.014(4) 0.000(4)
C11A 0.038(9) 0.046(9) 0.028(7) -0.015(6) 0.017(7) 0.001(7)
C12A 0.045(7) 0.022(6) 0.022(5) -0.005(4) 0.003(5) 0.014(5)
C13A 0.060(8) 0.029(6) 0.039(9) -0.013(5) 0.031(7) 0.011(6)
C14A 0.080(11) 0.065(10) 0.040(9) 0.003(7) 0.027(8) 0.002(8)
C15A 0.040(5) 0.031(5) 0.013(4) 0.003(4) 0.016(4) -0.007(4)
C16A 0.021(5) 0.032(6) 0.021(5) 0.005(4) 0.010(4) -0.002(4)
C21 0.017(3) 0.028(3) 0.025(3) -0.001(2) 0.001(2) 0.006(2)
C22 0.024(4) 0.042(5) 0.036(4) -0.001(3) 0.004(3) -0.001(3)
C23 0.033(4) 0.038(4) 0.032(3) 0.008(3) 0.004(3) 0.003(3)
C24 0.023(3) 0.042(4) 0.038(4) -0.002(3) -0.010(2) -0.004(3)
C25 0.032(4) 0.046(5) 0.070(6) 0.014(4) 0.002(3) -0.011(3)
C26 0.037(4) 0.044(5) 0.041(4) 0.021(3) 0.002(3) 0.004(3)

loop_
_atom_type_symbol
_atom_type_description
_atom_type_scat_dispersion_real
_atom_type_scat_dispersion_imag
_atom_type_scat_source
C C 0.0033 0.0016 'International Tables Vol C Tables 4.2.6.8 and 6.1.1.4'
H H 0.0000 0.0000 'International Tables Vol C Tables 4.2.6.8 and 6.1.1.4'
F F 0.0171 0.0103 'International Tables Vol C Tables 4.2.6.8 and 6.1.1.4'
Ge Ge 0.1547 1.8001 'International Tables Vol C Tables 4.2.6.8 and 6.1.1.4'

loop_
_geom_angle_atom_site_label_1
_geom_angle_atom_site_label_2
_geom_angle_atom_site_label_3
_geom_angle
_geom_angle_site_symmetry_3
C11 Ge1 C1A 106.6(5) .
C11 Ge1 C21 107.4(5) .
C1A Ge1 C21 107.5(4) .
C11 Ge1 C1 108.3(5) .
C21 Ge1 C1 109.6(3) .
C11 Ge1 C21A 107.7(8) .
C1A Ge1 C21A 111.2(5) .
C1 Ge1 C21A 113.2(5) .
C1A Ge1 C11A 107.6(6) .
C21 Ge1 C11A 107.5(6) .
C1 Ge1 C11A 109.3(6) .
C21A Ge1 C11A 107.7(8) .
C11 Ge1 Ge1 111.9(3) 3_666
C1A Ge1 Ge1 111.9(3) 3_666
C21 Ge1 Ge1 111.2(3) 3_666
C1 Ge1 Ge1 108.3(2) 3_666
C21A Ge1 Ge1 107.4(5) 3_666
C11A Ge1 Ge1 110.9(4) 3_666
C14A F2 C14 7.2(13) .
C2 C1 C6 120.0 .
C2 C1 Ge1 120.7(4) .
C6 C1 Ge1 119.2(4) .
C1 C2 C3 120.0 .
C1 C2 H2A 120.0 .
C3 C2 H2A 120.0 .
C2 C3 C4 120.0 .
C2 C3 H3A 120.0 .
C4 C3 H3A 120.0 .
F1 C4 C5 115.7(6) .
F1 C4 C3 124.3(6) .
C5 C4 C3 120.0 .
C6 C5 C4 120.0 .
C6 C5 H5A 120.0 .
C4 C5 H5A 120.0 .
C5 C6 C1 120.0 .
C5 C6 H6A 120.0 .
C1 C6 H6A 120.0 .
C2A C1A C6A 120.0 .
C2A C1A Ge1 121.0(5) .
C6A C1A Ge1 119.0(5) .
C3A C2A C1A 120.0 .
C3A C2A H2AA 120.0 .
C1A C2A H2AA 120.0 .
C2A C3A C4A 120.0 .
C2A C3A H3AA 120.0 .
C4A C3A H3AA 120.0 .
C5A C4A C3A 120.0 .
C5A C4A F1 125.2(7) .
C3A C4A F1 114.8(7) .
C6A C5A C4A 120.0 .
C6A C5A H5AA 120.0 .
C4A C5A H5AA 120.0 .
C5A C6A C1A 120.0 .
C5A C6A H6AA 120.0 .
C1A C6A H6AA 120.0 .
C12 C11 C16 120.0 .
C12 C11 Ge1 118.1(7) .
C16 C11 Ge1 121.7(7) .
C13 C12 C11 120.0 .
C13 C12 H12A 120.0 .
C11 C12 H12A 120.0 .
C12 C13 C14 120.0 .
C12 C13 H13A 120.0 .
C14 C13 H13A 120.0 .
C15 C14 C13 120.0 .
C15 C14 F2 116.1(9) .
C13 C14 F2 123.9(9) .
C16 C15 C14 120.0 .
C16 C15 H15A 120.0 .
C14 C15 H15A 120.0 .
C15 C16 C11 120.0 .
C15 C16 H16A 120.0 .
C11 C16 H16A 120.0 .
C12A C11A C16A 120.0 .
C12A C11A Ge1 118.9(8) .
C16A C11A Ge1 120.9(9) .
C13A C12A C11A 120.0 .
C13A C12A H12B 120.0 .
C11A C12A H12B 120.0 .
C14A C13A C12A 120.0 .
C14A C13A H13B 120.0 .
C12A C13A H13B 120.0 .
F2 C14A C13A 114.8(12) .
F2 C14A C15A 125.1(12) .
C13A C14A C15A 120.0 .
C14A C15A C16A 120.0 .
C14A C15A H15B 120.0 .
C16A C15A H15B 120.0 .
C15A C16A C11A 120.0 .
C15A C16A H16B 120.0 .
C11A C16A H16B 120.0 .
C22 C21 C26 120.0 .
C22 C21 Ge1 119.9(4) .
C26 C21 Ge1 120.1(4) .
C23 C22 C21 120.0 .
C23 C22 H22A 120.0 .
C21 C22 H22A 120.0 .
C22 C23 C24 120.0 .
C22 C23 H23A 120.0 .
C24 C23 H23A 120.0 .
F3 C24 C23 121.2(5) .
F3 C24 C25 118.8(5) .
C23 C24 C25 120.0 .
C26 C25 C24 120.0 .
C26 C25 H25A 120.0 .
C24 C25 H25A 120.0 .
C25 C26 C21 120.0 .
C25 C26 H26A 120.0 .
C21 C26 H26A 120.0 .
C22A C21A C26A 120.0 .
C22A C21A Ge1 122.1(8) .
C26A C21A Ge1 117.9(8) .
C21A C22A C23A 120.0 .
C21A C22A H22B 120.0 .
C23A C22A H22B 120.0 .
C24A C23A C22A 120.0 .
C24A C23A H23B 120.0 .
C22A C23A H23B 120.0 .
F3A C24A C23A 117.8(8) .
F3A C24A C25A 122.2(8) .
C23A C24A C25A 120.0 .
C26A C25A C24A 120.0 .
C26A C25A H25B 120.0 .
C24A C25A H25B 120.0 .
C25A C26A C21A 120.0 .
C25A C26A H26B 120.0 .
C21A C26A H26B 120.0 .

loop_
_geom_bond_atom_site_label_1
_geom_bond_atom_site_label_2
_geom_bond_distance
_geom_bond_site_symmetry_2
Ge1 C11 1.889(11) .
Ge1 C1A 1.897(7) .
Ge1 C21 1.923(4) .
Ge1 C1 2.009(6) .
Ge1 C21A 2.020(9) .
Ge1 C11A 2.055(13) .
Ge1 Ge1 2.4209(8) 3_666
F1 C4 1.280(6) .
F1 C4A 1.395(8) .
F2 C14A 1.243(13) .
F2 C14 1.402(11) .
F3 C24 1.339(6) .
F3A C24A 1.306(13) .
C1 C2 1.3900 .
C1 C6 1.3900 .
C2 C3 1.3900 .
C2 H2A 0.9500 .
C3 C4 1.3900 .
C3 H3A 0.9500 .
C4 C5 1.3900 .
C5 C6 1.3900 .
C5 H5A 0.9500 .
C6 H6A 0.9500 .
C1A C2A 1.3900 .
C1A C6A 1.3900 .
C2A C3A 1.3900 .
C2A H2AA 0.9500 .
C3A C4A 1.3900 .
C3A H3AA 0.9500 .
C4A C5A 1.3900 .
C5A C6A 1.3900 .
C5A H5AA 0.9500 .
C6A H6AA 0.9500 .
C11 C12 1.3900 .
C11 C16 1.3900 .
C12 C13 1.3900 .
C12 H12A 0.9500 .
C13 C14 1.3900 .
C13 H13A 0.9500 .
C14 C15 1.3900 .
C15 C16 1.3900 .
C15 H15A 0.9500 .
C16 H16A 0.9500 .
C11A C12A 1.3900 .
C11A C16A 1.3900 .
C12A C13A 1.3900 .
C12A H12B 0.9500 .
C13A C14A 1.3900 .
C13A H13B 0.9500 .
C14A C15A 1.3900 .
C15A C16A 1.3900 .
C15A H15B 0.9500 .
C16A H16B 0.9500 .
C21 C22 1.3900 .
C21 C26 1.3900 .
C22 C23 1.3900 .
C22 H22A 0.9500 .
C23 C24 1.3900 .
C23 H23A 0.9500 .
C24 C25 1.3900 .
C25 C26 1.3900 .
C25 H25A 0.9500 .
C26 H26A 0.9500 .
C21A C22A 1.3900 .
C21A C26A 1.3900 .
C22A C23A 1.3900 .
C22A H22B 0.9500 .
C23A C24A 1.3900 .
C23A H23B 0.9500 .
C24A C25A 1.3900 .
C25A C26A 1.3900 .
C25A H25B 0.9500 .
C26A H26B 0.9500 .
